data_7049240
loop_
_publ_author_name
'Michalowicz, Carolyn A.'
'Mills, Michelle B.'
'Song, Ellen'
'Soldatov, Dmitriy V.'
'Boyle, Paul D.'
'Rouzi\`eres, Mathieu'
'Cl\'erac, Rodolphe'
'Preuss, Kathryn E.'

_publ_section_title
;
 Slow magnetization dynamics in a six-coordinate Fe(ii)-radical complex.
;
_journal_issue 14
_journal_name_full 'Dalton transactions (Cambridge, England : 2003)'
_journal_page_first 4514
_journal_page_last 4519
_journal_paper_doi 10.1039/c9dt00558g
_journal_volume 48
_journal_year 2019
_chemical_formula_sum 'C18 H6 F12 Fe N3 O4 S3'
_chemical_formula_weight 708.29
_space_group_crystal_system monoclinic
_space_group_IT_number 14
_space_group_name_Hall '-P 2ybc'
_space_group_name_H-M_alt 'P 1 21/c 1'
_symmetry_space_group_name_Hall '-P 2ybc'
_symmetry_space_group_name_H-M 'P 1 21/c 1'
_atom_sites_solution_hydrogens geom
_atom_sites_solution_primary dual
_atom_sites_solution_secondary difmap
_audit_creation_method SHELXL-2016/6
_audit_update_record
;
2018-12-20 deposited with the CCDC.    2019-03-06 downloaded from the CCDC.
;
_cell_angle_alpha 90
_cell_angle_beta 93.124(5)
_cell_angle_gamma 90
_cell_formula_units_Z 4
_cell_length_a 17.183(2)
_cell_length_b 16.421(3)
_cell_length_c 8.8532(14)
_cell_measurement_reflns_used 9371
_cell_measurement_temperature 150
_cell_measurement_theta_max 24.97
_cell_measurement_theta_min 2.37
_cell_volume 2494.3(7)
_computing_cell_refinement SAINT
_computing_data_collection Apex3
_computing_data_reduction SAINT
_computing_molecular_graphics NRCVAX
_computing_publication_material cif2tables.py
_computing_structure_refinement SHELXL
_computing_structure_solution SHELXT
_diffrn_ambient_temperature 150
_diffrn_detector 'CCD plate'
_diffrn_detector_type 'Bruker Apex2'
_diffrn_measured_fraction_theta_full 0.876
_diffrn_measured_fraction_theta_max 0.876
_diffrn_measurement_device '\k-geometry diffractometer'
_diffrn_measurement_device_type 'Bruker Kappa Axis Apex2'
_diffrn_measurement_method 'phi and omega scans'
_diffrn_radiation_type MoK\a
_diffrn_radiation_wavelength 0.71073
_diffrn_reflns_av_R_equivalents 0.0752
_diffrn_reflns_av_unetI/netI 0.0927
_diffrn_reflns_Laue_measured_fraction_full 0.876
_diffrn_reflns_Laue_measured_fraction_max 0.876
_diffrn_reflns_limit_h_max 20
_diffrn_reflns_limit_h_min -20
_diffrn_reflns_limit_k_max 19
_diffrn_reflns_limit_k_min 0
_diffrn_reflns_limit_l_max 10
_diffrn_reflns_limit_l_min 0
_diffrn_reflns_number 4485
_diffrn_reflns_point_group_measured_fraction_full 0.876
_diffrn_reflns_point_group_measured_fraction_max 0.876
_diffrn_reflns_theta_full 25.045
_diffrn_reflns_theta_max 25.045
_diffrn_reflns_theta_min 2.750
_diffrn_source 'sealed tube'
_exptl_absorpt_coefficient_mu 0.979
_exptl_absorpt_correction_T_max 0.74516
_exptl_absorpt_correction_T_min 0.458022
_exptl_absorpt_correction_type multi-scan
_exptl_absorpt_process_details SADABS
_exptl_crystal_colour red
_exptl_crystal_density_diffrn 1.886
_exptl_crystal_description plate
_exptl_crystal_F_000 1396
_exptl_crystal_size_max 0.527
_exptl_crystal_size_mid 0.103
_exptl_crystal_size_min 0.019
_refine_diff_density_max 0.406
_refine_diff_density_min -0.491
_refine_diff_density_rms 0.103
_refine_ls_extinction_method none
_refine_ls_goodness_of_fit_ref 1.046
_refine_ls_hydrogen_treatment constr
_refine_ls_matrix_type full
_refine_ls_number_parameters 381
_refine_ls_number_reflns 4485
_refine_ls_number_restraints 429
_refine_ls_restrained_S_all 1.007
_refine_ls_R_factor_all 0.0993
_refine_ls_R_factor_gt 0.0549
_refine_ls_shift/su_max 0.000
_refine_ls_shift/su_mean 0.000
_refine_ls_structure_factor_coef Fsqd
_refine_ls_weighting_details 'w=1/[\s^2^(Fo^2^)+(0.0754P)^2^] where P=(Fo^2^+2Fc^2^)/3'
_refine_ls_weighting_scheme calc
_refine_ls_wR_factor_gt 0.1240
_refine_ls_wR_factor_ref 0.1381
_reflns_Friedel_coverage 0.000
_reflns_number_gt 3069
_reflns_number_total 4485
_reflns_threshold_expression 'I > 2\s(I)'
_cod_data_source_file c9dt00558g2.cif
_cod_data_source_block Fe(hfac)2(betaDTDA)
_cod_depositor_comments 'Adding full bibliography for 7049240--7049241.cif.'
_cod_original_cell_volume 2494.4(7)
_cod_database_code 7049240
_shelx_shelxl_version_number 2016/6
_shelx_space_group_comment
;
The symmetry employed for this shelxl refinement is uniquely defined
by the following loop, which should always be used as a source of
symmetry information in preference to the above space-group names.
They are only intended as comments.
;
_shelx_estimated_absorpt_t_min 0.627
_shelx_estimated_absorpt_t_max 0.982

loop_
_space_group_symop_operation_xyz
'x, y, z'
'-x, y+1/2, -z+1/2'
'-x, -y, -z'
'x, -y-1/2, z-1/2'

loop_
_atom_site_label
_atom_site_type_symbol
_atom_site_fract_x
_atom_site_fract_y
_atom_site_fract_z
_atom_site_U_iso_or_equiv
_atom_site_adp_type
_atom_site_occupancy
_atom_site_site_symmetry_order
_atom_site_calc_flag
_atom_site_refinement_flags_posn
_atom_site_refinement_flags_adp
_atom_site_refinement_flags_occupancy
_atom_site_disorder_assembly
_atom_site_disorder_group
Fe1 Fe 0.77788(5) 0.54930(5) 0.67986(13) 0.0290(3) Uani 1 1 d . . . . .
O21 O 0.7061(2) 0.5347(2) 0.8566(5) 0.0300(12) Uani 1 1 d . . . . .
O25 O 0.8435(3) 0.4544(3) 0.7857(6) 0.0327(13) Uani 1 1 d . . . . .
O31 O 0.7079(3) 0.4660(2) 0.5630(6) 0.0323(13) Uani 1 1 d . . . . .
O35 O 0.8489(2) 0.5441(3) 0.5039(6) 0.0314(12) Uani 1 1 d . . . . .
N1 N 0.8458(3) 0.6451(3) 0.7933(6) 0.0313(14) Uani 1 1 d . . . . .
S2 S 0.92153(11) 0.64287(11) 0.9142(2) 0.0389(6) Uani 1 1 d . . . . .
S3 S 0.92877(11) 0.76952(10) 0.9343(2) 0.0423(6) Uani 1 1 d . . . . .
N4 N 0.8542(3) 0.7886(3) 0.8186(7) 0.0381(17) Uani 1 1 d . . . . .
C5 C 0.8214(4) 0.7217(4) 0.7587(9) 0.0295(18) Uani 1 1 d . . . . .
C6 C 0.7537(3) 0.7269(3) 0.6546(8) 0.0254(17) Uani 1 1 d . . . . .
N7 N 0.7180(3) 0.6614(3) 0.6029(6) 0.0281(15) Uani 1 1 d . . . . .
C8 C 0.6548(4) 0.6806(4) 0.5073(8) 0.0288(18) Uani 1 1 d . . . . .
C9 C 0.6024(4) 0.6257(4) 0.4388(8) 0.0343(19) Uani 1 1 d . . . . .
H9 H 0.607148 0.568996 0.458088 0.041 Uiso 1 1 calc R U . . .
C10 C 0.5440(4) 0.6551(4) 0.3432(9) 0.042(2) Uani 1 1 d . . . . .
H10 H 0.508594 0.617970 0.293999 0.050 Uiso 1 1 calc R U . . .
C11 C 0.5349(4) 0.7393(5) 0.3157(9) 0.046(2) Uani 1 1 d . . . . .
H11 H 0.493362 0.758009 0.249304 0.055 Uiso 1 1 calc R U . . .
C12 C 0.5853(4) 0.7943(4) 0.3837(9) 0.041(2) Uani 1 1 d . . . . .
H12 H 0.579329 0.851080 0.366232 0.049 Uiso 1 1 calc R U . . .
C13 C 0.6453(3) 0.7646(4) 0.4786(8) 0.0305(18) Uani 1 1 d . . . . .
S14 S 0.71638(12) 0.81851(11) 0.5861(2) 0.0351(6) Uani 1 1 d . . . . .
C22 C 0.6930(4) 0.4653(4) 0.9169(8) 0.0284(18) Uani 1 1 d . . . . .
C23 C 0.7429(4) 0.3977(4) 0.9222(8) 0.033(2) Uani 1 1 d . . . . .
H23 H 0.726967 0.349365 0.970700 0.040 Uiso 1 1 calc R U . . .
C24 C 0.8145(4) 0.3996(4) 0.8587(9) 0.0347(19) Uani 1 1 d . . . . .
C26 C 0.6155(4) 0.4616(4) 0.9857(10) 0.0368(18) Uani 1 1 d . . . . .
F21 F 0.5589(2) 0.4911(2) 0.8935(5) 0.0552(14) Uani 1 1 d . . . . .
F22 F 0.6157(2) 0.5058(3) 1.1116(5) 0.0595(14) Uani 1 1 d . . . . .
F23 F 0.5934(3) 0.3865(3) 1.0211(6) 0.0627(15) Uani 1 1 d . . . . .
C27 C 0.8658(4) 0.3226(5) 0.8776(10) 0.048(2) Uani 0.649(8) 1 d D . P A 1
F24 F 0.9379(4) 0.3373(5) 0.8890(17) 0.064(3) Uani 0.649(8) 1 d D . P A 1
F25 F 0.8468(7) 0.2748(7) 0.9903(17) 0.097(4) Uani 0.649(8) 1 d D . P A 1
F26 F 0.8536(8) 0.2761(6) 0.7522(15) 0.095(3) Uani 0.649(8) 1 d D . P A 1
C27' C 0.8658(4) 0.3226(5) 0.8776(10) 0.048(2) Uani 0.351(8) 1 d D . P A 2
F24' F 0.8337(8) 0.2570(10) 0.855(3) 0.064(3) Uani 0.351(8) 1 d D . P A 2
F25' F 0.9259(14) 0.3232(14) 0.789(3) 0.097(4) Uani 0.351(8) 1 d D . P A 2
F26' F 0.8973(15) 0.3217(12) 1.024(2) 0.095(3) Uani 0.351(8) 1 d D . P A 2
C32 C 0.7249(4) 0.4225(4) 0.4546(8) 0.0276(18) Uani 1 1 d . . . . .
C33 C 0.7912(4) 0.4305(4) 0.3683(8) 0.0373(19) Uani 1 1 d . . . . .
H33 H 0.797224 0.394571 0.285669 0.045 Uiso 1 1 calc R U . . .
C34 C 0.8484(4) 0.4898(4) 0.4005(9) 0.0332(18) Uani 1 1 d . . . . .
C36 C 0.6678(5) 0.3547(4) 0.4160(11) 0.047(2) Uani 1 1 d . . . . .
F31 F 0.5952(3) 0.3849(3) 0.3939(5) 0.0617(15) Uani 1 1 d . . . . .
F32 F 0.6660(3) 0.3022(2) 0.5298(6) 0.0694(16) Uani 1 1 d . . . . .
F33 F 0.6820(3) 0.3126(2) 0.2914(6) 0.0640(15) Uani 1 1 d . . . . .
C37 C 0.9188(5) 0.4879(5) 0.3059(11) 0.048(2) Uani 1 1 d . . . . .
F34 F 0.9645(3) 0.5511(3) 0.3255(6) 0.0746(18) Uani 1 1 d . . . . .
F35 F 0.9008(3) 0.4833(4) 0.1611(7) 0.103(2) Uani 1 1 d . . . . .
F36 F 0.9634(3) 0.4235(3) 0.3403(6) 0.088(2) Uani 1 1 d . . . . .

loop_
_atom_site_aniso_label
_atom_site_aniso_U_11
_atom_site_aniso_U_22
_atom_site_aniso_U_33
_atom_site_aniso_U_23
_atom_site_aniso_U_13
_atom_site_aniso_U_12
Fe1 0.0399(6) 0.0156(5) 0.0321(8) -0.0013(5) 0.0078(6) -0.0004(4)
O21 0.036(3) 0.018(2) 0.036(3) 0.000(2) 0.010(3) -0.0018(19)
O25 0.039(3) 0.019(2) 0.041(4) -0.001(3) 0.014(3) 0.002(2)
O31 0.048(3) 0.017(3) 0.033(4) -0.007(2) 0.009(3) -0.001(2)
O35 0.038(3) 0.022(2) 0.034(3) 0.001(2) 0.007(3) 0.004(2)
N1 0.041(3) 0.023(3) 0.031(4) 0.000(3) 0.009(3) 0.000(2)
S2 0.0437(11) 0.0264(9) 0.0463(16) -0.0023(11) 0.0001(11) 0.0017(8)
S3 0.0493(11) 0.0288(12) 0.0483(17) -0.0046(11) -0.0026(12) -0.0047(8)
N4 0.045(4) 0.026(3) 0.044(5) -0.007(3) 0.008(3) -0.004(3)
C5 0.036(4) 0.021(3) 0.033(5) 0.003(4) 0.014(3) -0.004(3)
C6 0.035(3) 0.017(3) 0.025(5) 0.001(3) 0.009(3) -0.003(3)
N7 0.038(3) 0.019(3) 0.027(4) -0.004(3) 0.011(3) -0.001(2)
C8 0.027(4) 0.030(3) 0.031(5) -0.003(4) 0.013(3) 0.003(3)
C9 0.045(4) 0.022(4) 0.035(5) -0.001(4) 0.002(4) 0.000(3)
C10 0.046(4) 0.035(4) 0.044(6) -0.004(4) -0.005(4) 0.000(3)
C11 0.046(4) 0.041(4) 0.049(7) 0.015(4) -0.001(4) 0.006(4)
C12 0.042(4) 0.035(4) 0.047(6) 0.003(4) 0.005(4) 0.011(3)
C13 0.036(3) 0.029(4) 0.028(5) 0.000(4) 0.009(3) 0.005(3)
S14 0.0492(12) 0.0171(10) 0.0394(15) 0.0041(10) 0.0058(11) 0.0011(9)
C22 0.043(4) 0.022(3) 0.021(5) -0.005(3) 0.006(4) -0.007(3)
C23 0.047(4) 0.014(3) 0.037(6) 0.001(4) -0.001(4) -0.006(3)
C24 0.037(4) 0.018(3) 0.048(6) -0.003(3) -0.007(4) -0.007(3)
C26 0.045(4) 0.024(4) 0.043(5) -0.005(4) 0.013(4) -0.009(3)
F21 0.038(2) 0.062(3) 0.066(4) 0.010(3) 0.009(3) -0.003(2)
F22 0.065(3) 0.069(3) 0.048(4) -0.023(3) 0.029(3) -0.019(3)
F23 0.063(3) 0.038(2) 0.091(4) 0.016(3) 0.029(3) -0.010(2)
C27 0.051(4) 0.032(4) 0.060(6) 0.008(4) -0.004(5) 0.002(3)
F24 0.045(3) 0.037(3) 0.107(8) 0.005(6) -0.018(5) 0.011(3)
F25 0.105(6) 0.072(7) 0.119(8) 0.071(7) 0.047(7) 0.040(5)
F26 0.127(8) 0.061(6) 0.091(7) -0.033(5) -0.035(6) 0.045(5)
C27' 0.051(4) 0.032(4) 0.060(6) 0.008(4) -0.004(5) 0.002(3)
F24' 0.045(3) 0.037(3) 0.107(8) 0.005(6) -0.018(5) 0.011(3)
F25' 0.105(6) 0.072(7) 0.119(8) 0.071(7) 0.047(7) 0.040(5)
F26' 0.127(8) 0.061(6) 0.091(7) -0.033(5) -0.035(6) 0.045(5)
C32 0.047(4) 0.014(3) 0.021(5) 0.003(3) -0.003(4) 0.005(3)
C33 0.067(5) 0.024(4) 0.022(5) -0.014(4) 0.011(4) 0.006(3)
C34 0.050(4) 0.018(4) 0.032(5) 0.009(3) 0.007(4) 0.011(3)
C36 0.068(5) 0.020(4) 0.054(6) -0.012(4) 0.003(5) -0.008(3)
F31 0.054(3) 0.055(3) 0.075(4) -0.012(3) 0.002(3) -0.015(2)
F32 0.110(4) 0.028(2) 0.069(4) 0.006(2) 0.000(3) -0.030(3)
F33 0.080(3) 0.047(3) 0.064(4) -0.036(3) 0.005(3) -0.017(2)
C37 0.060(5) 0.040(4) 0.047(5) -0.003(5) 0.020(5) 0.011(3)
F34 0.075(3) 0.056(3) 0.098(5) -0.028(3) 0.055(3) -0.017(2)
F35 0.093(4) 0.179(6) 0.038(4) -0.012(4) 0.024(3) -0.025(4)
F36 0.088(4) 0.073(3) 0.109(6) 0.027(3) 0.051(3) 0.039(3)

loop_
_atom_type_symbol
_atom_type_description
_atom_type_scat_dispersion_real
_atom_type_scat_dispersion_imag
_atom_type_scat_source
C C 0.0033 0.0016 'International Tables Vol C Tables 4.2.6.8 and 6.1.1.4'
H H 0.0000 0.0000 'International Tables Vol C Tables 4.2.6.8 and 6.1.1.4'
N N 0.0061 0.0033 'International Tables Vol C Tables 4.2.6.8 and 6.1.1.4'
O O 0.0106 0.0060 'International Tables Vol C Tables 4.2.6.8 and 6.1.1.4'
F F 0.0171 0.0103 'International Tables Vol C Tables 4.2.6.8 and 6.1.1.4'
S S 0.1246 0.1234 'International Tables Vol C Tables 4.2.6.8 and 6.1.1.4'
Fe Fe 0.3463 0.8444 'International Tables Vol C Tables 4.2.6.8 and 6.1.1.4'

loop_
_diffrn_orient_matrix_type
_diffrn_orient_matrix_UB_11
_diffrn_orient_matrix_UB_12
_diffrn_orient_matrix_UB_13
_diffrn_orient_matrix_UB_21
_diffrn_orient_matrix_UB_22
_diffrn_orient_matrix_UB_23
_diffrn_orient_matrix_UB_31
_diffrn_orient_matrix_UB_32
_diffrn_orient_matrix_UB_33
'Bruker .p4p convention for domain 1' -1.9314697e-03 -5.7712533e-02 3.5654351e-02 5.8128934e-02 -6.6053797e-04 1.4250924e-02 -3.7614924e-03 1.9426765e-02 1.0640558e-01
'Bruker .p4p convention for domain 2' -1.9270423e-03 5.7706360e-02 -3.6097500e-02 5.8124434e-02 6.3094840e-04 -2.0832138e-03 -3.8326040e-03 -1.9446068e-02 -1.0718722e-01

loop_
_geom_angle_atom_site_label_1
_geom_angle_atom_site_label_2
_geom_angle_atom_site_label_3
_geom_angle
O35 Fe1 O21 170.89(16)
O35 Fe1 O31 86.85(19)
O21 Fe1 O31 86.98(19)
O35 Fe1 O25 88.90(18)
O21 Fe1 O25 84.51(17)
O31 Fe1 O25 90.89(18)
O35 Fe1 N1 93.18(19)
O21 Fe1 N1 93.54(18)
O31 Fe1 N1 175.1(2)
O25 Fe1 N1 93.98(19)
O35 Fe1 N7 95.07(18)
O21 Fe1 N7 92.47(18)
O31 Fe1 N7 98.6(2)
O25 Fe1 N7 169.9(2)
N1 Fe1 N7 76.5(2)
C22 O21 Fe1 123.0(4)
C24 O25 Fe1 123.5(4)
C32 O31 Fe1 127.9(5)
C34 O35 Fe1 126.8(5)
C5 N1 S2 113.1(5)
C5 N1 Fe1 114.6(5)
S2 N1 Fe1 132.3(3)
N1 S2 S3 94.3(2)
N4 S3 S2 95.5(2)
C5 N4 S3 113.2(5)
N4 C5 N1 123.9(7)
N4 C5 C6 120.9(5)
N1 C5 C6 115.2(6)
N7 C6 C5 121.3(5)
N7 C6 S14 115.8(5)
C5 C6 S14 123.0(5)
C6 N7 C8 111.4(6)
C6 N7 Fe1 112.2(4)
C8 N7 Fe1 136.3(4)
N7 C8 C9 126.2(6)
N7 C8 C13 114.5(6)
C9 C8 C13 119.3(6)
C10 C9 C8 118.6(6)
C10 C9 H9 120.7
C8 C9 H9 120.7
C9 C10 C11 121.6(7)
C9 C10 H10 119.2
C11 C10 H10 119.2
C12 C11 C10 120.6(7)
C12 C11 H11 119.7
C10 C11 H11 119.7
C11 C12 C13 117.9(7)
C11 C12 H12 121.0
C13 C12 H12 121.0
C12 C13 C8 122.0(7)
C12 C13 S14 128.9(5)
C8 C13 S14 109.0(5)
C6 S14 C13 89.2(3)
O21 C22 C23 126.6(7)
O21 C22 C26 112.6(6)
C23 C22 C26 120.7(6)
C24 C23 C22 121.7(7)
C24 C23 H23 119.1
C22 C23 H23 119.1
O25 C24 C23 128.7(7)
O25 C24 C27' 114.3(6)
C23 C24 C27' 117.0(6)
O25 C24 C27 114.3(6)
C23 C24 C27 117.0(6)
F21 C26 F22 106.5(6)
F21 C26 F23 105.9(6)
F22 C26 F23 107.2(7)
F21 C26 C22 112.0(7)
F22 C26 C22 110.9(6)
F23 C26 C22 113.9(6)
F24 C27 F25 109.5(8)
F24 C27 F26 106.3(9)
F25 C27 F26 104.5(8)
F24 C27 C24 113.9(7)
F25 C27 C24 113.8(8)
F26 C27 C24 108.1(7)
F24' C27' F25' 105.5(13)
F24' C27' F26' 107.3(12)
F25' C27' F26' 106.1(13)
F24' C27' C24 117.0(10)
F25' C27' C24 112.7(10)
F26' C27' C24 107.7(9)
O31 C32 C33 126.4(7)
O31 C32 C36 114.9(7)
C33 C32 C36 118.6(7)
C34 C33 C32 122.2(7)
C34 C33 H33 118.9
C32 C33 H33 118.9
O35 C34 C33 127.4(7)
O35 C34 C37 116.1(7)
C33 C34 C37 116.5(7)
F32 C36 F33 107.7(6)
F32 C36 F31 106.8(7)
F33 C36 F31 106.3(7)
F32 C36 C32 110.4(7)
F33 C36 C32 115.0(7)
F31 C36 C32 110.3(6)
F35 C37 F34 106.5(7)
F35 C37 F36 106.4(7)
F34 C37 F36 105.4(7)
F35 C37 C34 113.2(7)
F34 C37 C34 113.8(7)
F36 C37 C34 111.1(7)

loop_
_geom_bond_atom_site_label_1
_geom_bond_atom_site_label_2
_geom_bond_distance
Fe1 O35 2.033(5)
Fe1 O21 2.058(5)
Fe1 O31 2.062(5)
Fe1 O25 2.112(5)
Fe1 N1 2.172(5)
Fe1 N7 2.199(6)
O21 C22 1.285(7)
O25 C24 1.229(8)
O31 C32 1.244(7)
O35 C34 1.276(8)
N1 C5 1.355(7)
N1 S2 1.640(6)
S2 S3 2.090(2)
S3 N4 1.627(6)
N4 C5 1.330(7)
C5 C6 1.448(9)
C6 N7 1.309(7)
C6 S14 1.731(6)
N7 C8 1.377(8)
C8 C9 1.389(9)
C8 C13 1.411(9)
C9 C10 1.366(9)
C9 H9 0.9500
C10 C11 1.411(10)
C10 H10 0.9500
C11 C12 1.368(9)
C11 H11 0.9500
C12 C13 1.382(9)
C12 H12 0.9500
C13 S14 1.748(7)
C22 C23 1.400(9)
C22 C26 1.496(10)
C23 C24 1.381(9)
C23 H23 0.9500
C24 C27' 1.545(10)
C24 C27 1.545(10)
C26 F21 1.327(8)
C26 F22 1.330(8)
C26 F23 1.333(7)
C27 F24 1.261(10)
C27 F25 1.323(10)
C27 F26 1.354(11)
C27' F24' 1.222(14)
C27' F25' 1.332(15)
C27' F26' 1.374(14)
C32 C33 1.412(9)
C32 C36 1.511(10)
C33 C34 1.402(9)
C33 H33 0.9500
C34 C37 1.508(11)
C36 F32 1.328(9)
C36 F33 1.335(8)
C36 F31 1.347(9)
C37 F35 1.304(9)
C37 F34 1.308(8)
C37 F36 1.331(8)

loop_
_geom_hbond_atom_site_label_D
_geom_hbond_atom_site_label_H
_geom_hbond_atom_site_label_A
_geom_hbond_distance_DH
_geom_hbond_distance_HA
_geom_hbond_distance_DA
_geom_hbond_angle_DHA
_geom_hbond_site_symmetry_A
C9 H9 O31 0.95 2.56 3.340(8) 139.7 .
C12 H12 F21 0.95 2.63 3.555(8) 165.2 4_575

loop_
_geom_torsion_atom_site_label_1
_geom_torsion_atom_site_label_2
_geom_torsion_atom_site_label_3
_geom_torsion_atom_site_label_4
_geom_torsion
C5 N1 S2 S3 0.3(5)
Fe1 N1 S2 S3 -179.6(3)
S2 S3 N4 C5 -1.2(5)
S3 N4 C5 N1 1.9(9)
S3 N4 C5 C6 179.2(5)
S2 N1 C5 N4 -1.4(9)
Fe1 N1 C5 N4 178.6(5)
S2 N1 C5 C6 -178.8(5)
Fe1 N1 C5 C6 1.1(7)
N4 C5 C6 N7 -175.5(6)
N1 C5 C6 N7 2.0(9)
N4 C5 C6 S14 6.6(10)
N1 C5 C6 S14 -175.9(5)
C5 C6 N7 C8 179.3(6)
S14 C6 N7 C8 -2.6(7)
C5 C6 N7 Fe1 -4.0(8)
S14 C6 N7 Fe1 174.1(3)
C6 N7 C8 C9 -176.8(7)
Fe1 N7 C8 C9 7.7(12)
C6 N7 C8 C13 3.8(9)
Fe1 N7 C8 C13 -171.7(5)
N7 C8 C9 C10 -178.1(7)
C13 C8 C9 C10 1.2(11)
C8 C9 C10 C11 -1.4(12)
C9 C10 C11 C12 0.6(12)
C10 C11 C12 C13 0.5(12)
C11 C12 C13 C8 -0.7(11)
C11 C12 C13 S14 -177.5(6)
N7 C8 C13 C12 179.3(6)
C9 C8 C13 C12 -0.2(11)
N7 C8 C13 S14 -3.3(8)
C9 C8 C13 S14 177.2(5)
N7 C6 S14 C13 0.6(5)
C5 C6 S14 C13 178.6(6)
C12 C13 S14 C6 178.7(7)
C8 C13 S14 C6 1.5(5)
Fe1 O21 C22 C23 27.2(10)
Fe1 O21 C22 C26 -152.8(5)
O21 C22 C23 C24 -0.4(12)
C26 C22 C23 C24 179.6(7)
Fe1 O25 C24 C23 -19.2(12)
Fe1 O25 C24 C27' 159.6(5)
Fe1 O25 C24 C27 159.6(5)
C22 C23 C24 O25 -3.8(13)
C22 C23 C24 C27' 177.5(7)
C22 C23 C24 C27 177.5(7)
O21 C22 C26 F21 46.9(9)
C23 C22 C26 F21 -133.1(7)
O21 C22 C26 F22 -72.0(9)
C23 C22 C26 F22 108.0(7)
O21 C22 C26 F23 166.9(6)
C23 C22 C26 F23 -13.0(11)
O25 C24 C27 F24 34.3(13)
C23 C24 C27 F24 -146.8(10)
O25 C24 C27 F25 160.8(11)
C23 C24 C27 F25 -20.3(14)
O25 C24 C27 F26 -83.5(11)
C23 C24 C27 F26 95.4(12)
O25 C24 C27' F24' -134.0(18)
C23 C24 C27' F24' 45(2)
O25 C24 C27' F25' -11.5(19)
C23 C24 C27' F25' 167.4(18)
O25 C24 C27' F26' 105.2(16)
C23 C24 C27' F26' -75.9(16)
Fe1 O31 C32 C33 -12.6(10)
Fe1 O31 C32 C36 166.9(5)
O31 C32 C33 C34 2.0(12)
C36 C32 C33 C34 -177.5(7)
Fe1 O35 C34 C33 12.4(11)
Fe1 O35 C34 C37 -165.5(5)
C32 C33 C34 O35 -1.9(12)
C32 C33 C34 C37 176.0(7)
O31 C32 C36 F32 -63.8(9)
C33 C32 C36 F32 115.8(8)
O31 C32 C36 F33 174.1(6)
C33 C32 C36 F33 -6.3(10)
O31 C32 C36 F31 54.0(9)
C33 C32 C36 F31 -126.4(7)
O35 C34 C37 F35 -133.1(8)
C33 C34 C37 F35 48.8(9)
O35 C34 C37 F34 -11.3(10)
C33 C34 C37 F34 170.6(7)
O35 C34 C37 F36 107.4(8)
C33 C34 C37 F36 -70.7(10)
